data_1536784
loop_
_publ_author_name
'Yamamoto, A.'
'Onoda, A.'
'Takayama-Muromachi, E.'
'Izumi, F.'

_publ_section_title
;
 Rietveld analysis of the modulated structure in the superconducting Oxide
 Bi2 (Sr,Ca)3 Cu2 O8+x
;
_journal_name_full 'Physical Review, Serie 3. B - Condensed Matter (18,1978-)'
_journal_page_first 4228
_journal_page_last 4239
_journal_volume 42
_journal_year 1990
_chemical_formula_sum 'Bi2 Ca Cu2 O9 Sr2'
_chemical_name_systematic 'Bi2 (Sr2 Ca) Cu2 O9'
_space_group_crystal_system orthorhombic
_space_group_IT_number 66
_space_group_name_Hall '-B 2b 2b'
_space_group_name_H-M_alt 'B b m b'
_cell_angle_alpha 90
_cell_angle_beta 90
_cell_angle_gamma 90
_cell_formula_units_Z 4
_cell_length_a 5.3957
_cell_length_b 5.3971
_cell_length_c 30.649
_cell_volume 892.534
_citation_journal_id_ASTM PRBMDO
_cod_data_source_file Yamamoto_PRBMDO_1990_1791.cif
_cod_data_source_block Bi2Ca1Cu2O9Sr2
_cod_depositor_comments
;
 Updating space group information.

 Antanas Vaitkus,
 2018-06-10
;
_cod_original_cell_volume 892.5336
_cod_original_formula_sum 'Bi2 Ca1 Cu2 O9 Sr2'
_cod_database_code 1536784

loop_
_space_group_symop_id
_space_group_symop_operation_xyz
1 x,y,z
2 -x,y,-z
3 -x,-y+1/2,z
4 x,-y+1/2,-z
5 -x,-y,-z
6 x,-y,z
7 x,y-1/2,-z
8 -x,y-1/2,z
9 x+1/2,y,z+1/2
10 -x+1/2,y,-z+1/2
11 -x+1/2,-y+1/2,z+1/2
12 x+1/2,-y+1/2,-z+1/2
13 -x+1/2,-y,-z+1/2
14 x+1/2,-y,z+1/2
15 x+1/2,y-1/2,-z+1/2
16 -x+1/2,y-1/2,z+1/2

loop_
_atom_site_label
_atom_site_type_symbol
_atom_site_fract_x
_atom_site_fract_y
_atom_site_fract_z
_atom_site_occupancy
_atom_site_U_iso_or_equiv
O4 O-2 0.25 0 0.0528 0.5 0.0
O5 O-2 0.5 0.25 0.0528 0.5 0.0
Ca1 Ca+2 0.25 0 0.25 1 0.0
O6 O-2 0 0.25 0.0528 0.5 0.0
O3 O-2 0.25 0.5 0.117 1 0.0
Sr1 Sr+2 0.25 0 0.1409 1 0.0
Cu1 Cu+1 0.25 0.5 0.1963 1 0.0
O1 O-2 0 0.25 0.1963 1 0.0
O2 O-2 0.5 0.25 0.1963 1 0.0
Bi1 Bi+5 0.25 0.5 0.0528 1 0.0
